data_7709454
loop_
_publ_author_name
'Bai, Shuo'
'Yang, Daqing'
'Zhang, Bingbing'
'Li, Ling'
'Wang, Ying'

_publ_section_title
;
 Two Lead Borate-nitrates with Anion-Centered [OPb4] Tetrahedra and Two
 Types of \p-Conjugated Planar Units Showing Large Birefringence
;
_journal_name_full 'Dalton Transactions'
_journal_paper_doi 10.1039/D2DT00183G
_journal_year 2022
_chemical_formula_moiety '0.5(B2 O14 Pb12), 2(N0.5 O1.5)'
_chemical_formula_sum 'B N O10 Pb6'
_chemical_formula_weight 1427.96
_space_group_crystal_system orthorhombic
_space_group_IT_number 59
_space_group_name_Hall '-P 2ab 2a'
_space_group_name_H-M_alt 'P m m n :2'
_atom_sites_solution_primary dual
_audit_creation_date 2021-05-09
_audit_creation_method
;
Olex2 1.2
(compiled 2018.05.29 svn.r3508 for OlexSys, GUI svn.r5506)
;
_audit_update_record
;
2021-10-11 deposited with the CCDC.	2022-02-10 downloaded from the CCDC.
;
_cell_angle_alpha 90
_cell_angle_beta 90
_cell_angle_gamma 90
_cell_formula_units_Z 2
_cell_length_a 5.7481(5)
_cell_length_b 9.4582(9)
_cell_length_c 11.2770(12)
_cell_measurement_reflns_used 2775
_cell_measurement_temperature 273(2)
_cell_measurement_theta_max 27.37
_cell_measurement_theta_min 2.81
_cell_volume 613.09(10)
_computing_cell_refinement 'SAINT V8.38A (?, 2016)'
_computing_data_reduction 'SAINT V8.38A (?, 2016)'
_computing_molecular_graphics 'Olex2 (Dolomanov et al., 2009)'
_computing_publication_material 'Olex2 (Dolomanov et al., 2009)'
_computing_structure_refinement 'ShelXL (Sheldrick, 2015)'
_computing_structure_solution 'ShelXT (Sheldrick, 2015)'
_diffrn_ambient_temperature 273.15
_diffrn_measured_fraction_theta_full 0.989
_diffrn_measured_fraction_theta_max 0.992
_diffrn_measurement_device_type 'CCD area detector'
_diffrn_measurement_method 'phi and omega scans'
_diffrn_radiation_monochromator graphite
_diffrn_radiation_type MoK\a
_diffrn_radiation_wavelength 0.71073
_diffrn_reflns_av_R_equivalents 0.0664
_diffrn_reflns_av_unetI/netI 0.0379
_diffrn_reflns_Laue_measured_fraction_full 0.989
_diffrn_reflns_Laue_measured_fraction_max 0.992
_diffrn_reflns_limit_h_max 7
_diffrn_reflns_limit_h_min -7
_diffrn_reflns_limit_k_max 12
_diffrn_reflns_limit_k_min -12
_diffrn_reflns_limit_l_max 14
_diffrn_reflns_limit_l_min -14
_diffrn_reflns_number 6656
_diffrn_reflns_point_group_measured_fraction_full 0.989
_diffrn_reflns_point_group_measured_fraction_max 0.992
_diffrn_reflns_theta_full 25.242
_diffrn_reflns_theta_max 27.530
_diffrn_reflns_theta_min 2.811
_exptl_absorpt_coefficient_mu 82.125
_exptl_absorpt_correction_T_max 0.0206
_exptl_absorpt_correction_T_min 0.0040
_exptl_absorpt_correction_type multi-scan
_exptl_absorpt_process_details
'SADABS-2016/2 (Bruker,2016/2) was used for absorption correction. wR2(int) was 0.1705 before and 0.0827 after correction. The Ratio of minimum to maximum transmission is 0.1942. The \l/2 correction factor is Not present.'
_exptl_crystal_colour colourless
_exptl_crystal_colour_primary colourless
_exptl_crystal_density_diffrn 7.735
_exptl_crystal_description block
_exptl_crystal_F_000 1168
_exptl_crystal_size_max 0.183
_exptl_crystal_size_mid 0.134
_exptl_crystal_size_min 0.077
_refine_diff_density_max 1.926
_refine_diff_density_min -1.843
_refine_diff_density_rms 0.440
_refine_ls_extinction_method none
_refine_ls_goodness_of_fit_ref 1.048
_refine_ls_hydrogen_treatment undef
_refine_ls_matrix_type full
_refine_ls_number_parameters 58
_refine_ls_number_reflns 823
_refine_ls_number_restraints 0
_refine_ls_restrained_S_all 1.048
_refine_ls_R_factor_all 0.0412
_refine_ls_R_factor_gt 0.0327
_refine_ls_shift/su_max 0.001
_refine_ls_shift/su_mean 0.000
_refine_ls_structure_factor_coef Fsqd
_refine_ls_weighting_details 'w=1/[\s^2^(Fo^2^)+(0.0561P)^2^] where P=(Fo^2^+2Fc^2^)/3'
_refine_ls_weighting_scheme calc
_refine_ls_wR_factor_gt 0.0869
_refine_ls_wR_factor_ref 0.0918
_reflns_Friedel_coverage 0.000
_reflns_number_gt 696
_reflns_number_total 823
_reflns_threshold_expression 'I > 2\s(I)'
_cod_data_source_file d2dt00183g2.cif
_cod_data_source_block 1
_cod_original_sg_symbol_H-M 'P m m n'
_cod_database_code 7709454
_shelx_shelxl_version_number 2018/3
_shelx_space_group_comment
;
The symmetry employed for this shelxl refinement is uniquely defined
by the following loop, which should always be used as a source of
symmetry information in preference to the above space-group names.
They are only intended as comments.
;
_shelx_estimated_absorpt_t_max 0.061
_shelx_estimated_absorpt_t_min 0.023
_olex2_refinement_description
;
;
_olex2_submission_special_instructions 'No special instructions were received'

loop_
_space_group_symop_operation_xyz
'x, y, z'
'-x+1/2, -y+1/2, z'
'-x, y+1/2, -z'
'x+1/2, -y, -z'
'-x, -y, -z'
'x-1/2, y-1/2, -z'
'x, -y-1/2, z'
'-x-1/2, y, z'

loop_
_atom_site_label
_atom_site_type_symbol
_atom_site_fract_x
_atom_site_fract_y
_atom_site_fract_z
_atom_site_U_iso_or_equiv
_atom_site_adp_type
_atom_site_occupancy
_atom_site_site_symmetry_order
_atom_site_calc_flag
_atom_site_refinement_flags_posn
_atom_site_refinement_flags_adp
_atom_site_refinement_flags_occupancy
_atom_site_disorder_assembly
_atom_site_disorder_group
Pb1 Pb 0.750000 0.55607(7) 0.82033(7) 0.0357(2) Uani 1 2 d S T P . .
Pb2 Pb 0.250000 0.250000 0.86576(10) 0.0363(3) Uani 1 4 d S T P . .
Pb3 Pb 0.750000 0.250000 0.64357(10) 0.0347(3) Uani 1 4 d S T P . .
Pb4 Pb 0.250000 0.01269(8) 0.61924(6) 0.0359(2) Uani 1 2 d S T P . .
N1 N 0.250000 0.750000 0.914(3) 0.054(7) Uani 1 4 d S T P . .
B1 B 0.750000 0.750000 0.569(3) 0.039(7) Uani 1 4 d S T P . .
O1 O 0.250000 0.639(2) 0.963(2) 0.100(7) Uani 1 2 d S T P . .
O2 O 0.250000 0.750000 0.800(2) 0.080(9) Uani 1 4 d S T P . .
O3 O 1.0015(14) 0.3972(8) 0.7542(7) 0.0325(19) Uani 1 1 d . . . . .
O4 O 0.750000 0.6199(15) 0.6294(14) 0.053(4) Uani 1 2 d S T P . .
O5 O 0.250000 0.250000 0.5512(17) 0.037(4) Uani 1 4 d S T P . .

loop_
_atom_site_aniso_label
_atom_site_aniso_U_11
_atom_site_aniso_U_22
_atom_site_aniso_U_33
_atom_site_aniso_U_23
_atom_site_aniso_U_13
_atom_site_aniso_U_12
Pb1 0.0355(4) 0.0317(4) 0.0399(5) -0.0033(3) 0.000 0.000
Pb2 0.0353(5) 0.0374(5) 0.0363(6) 0.000 0.000 0.000
Pb3 0.0334(5) 0.0334(5) 0.0373(6) 0.000 0.000 0.000
Pb4 0.0347(4) 0.0335(4) 0.0395(5) -0.0027(3) 0.000 0.000
N1 0.047(15) 0.059(18) 0.057(19) 0.000 0.000 0.000
B1 0.037(14) 0.050(18) 0.029(16) 0.000 0.000 0.000
O1 0.13(2) 0.076(15) 0.093(17) 0.007(13) 0.000 0.000
O2 0.15(3) 0.067(16) 0.022(12) 0.000 0.000 0.000
O3 0.038(5) 0.032(4) 0.028(5) 0.000(3) -0.001(3) -0.002(3)
O4 0.078(11) 0.031(7) 0.050(9) 0.019(6) 0.000 0.000
O5 0.042(9) 0.029(9) 0.039(11) 0.000 0.000 0.000

loop_
_atom_type_symbol
_atom_type_description
_atom_type_scat_dispersion_real
_atom_type_scat_dispersion_imag
_atom_type_scat_source
B B 0.0013 0.0007 'International Tables Vol C Tables 4.2.6.8 and 6.1.1.4'
N N 0.0061 0.0033 'International Tables Vol C Tables 4.2.6.8 and 6.1.1.4'
O O 0.0106 0.0060 'International Tables Vol C Tables 4.2.6.8 and 6.1.1.4'
Pb Pb -3.3944 10.1111 'International Tables Vol C Tables 4.2.6.8 and 6.1.1.4'

loop_
_geom_angle_atom_site_label_1
_geom_angle_atom_site_label_2
_geom_angle_atom_site_label_3
_geom_angle
_geom_angle_site_symmetry_1
_geom_angle_site_symmetry_3
_geom_angle_publ_flag
O3 Pb1 Pb1 132.7(2) . 2_665 ?
O3 Pb1 Pb1 132.7(2) 8_755 2_665 ?
O3 Pb1 O3 81.5(4) . 8_755 ?
O3 Pb1 O4 81.9(3) . . ?
O3 Pb1 O4 81.9(4) 8_755 . ?
O4 Pb1 Pb1 74.3(4) . 2_665 ?
Pb4 Pb2 Pb4 77.83(3) . 2 ?
O3 Pb2 Pb4 87.45(19) 8_755 . ?
O3 Pb2 Pb4 38.19(19) 1_455 2 ?
O3 Pb2 Pb4 38.19(19) 8_755 2 ?
O3 Pb2 Pb4 87.45(19) 1_455 . ?
O3 Pb2 Pb4 87.45(19) 2_655 2 ?
O3 Pb2 Pb4 38.19(19) 2_655 . ?
O3 Pb2 Pb4 38.19(19) 7_465 . ?
O3 Pb2 Pb4 87.45(19) 7_465 2 ?
O3 Pb2 O3 74.6(4) 7_465 2_655 ?
O3 Pb2 O3 74.6(4) 8_755 1_455 ?
O3 Pb2 O3 115.5(4) 7_465 8_755 ?
O3 Pb2 O3 72.3(4) 8_755 2_655 ?
O3 Pb2 O3 115.5(4) 1_455 2_655 ?
O3 Pb2 O3 72.3(4) 7_465 1_455 ?
Pb1 Pb3 Pb4 123.23(2) 2_655 2 ?
Pb1 Pb3 Pb4 62.422(13) 2_655 . ?
Pb1 Pb3 Pb4 123.23(2) 2_655 2_655 ?
Pb1 Pb3 Pb4 62.421(13) 2_655 1_655 ?
Pb4 Pb3 Pb4 171.39(4) . 2_655 ?
Pb4 Pb3 Pb4 75.72(2) 2_655 1_655 ?
Pb4 Pb3 Pb4 103.611(19) . 1_655 ?
Pb4 Pb3 Pb4 75.724(19) . 2 ?
Pb4 Pb3 Pb4 103.61(2) 2_655 2 ?
Pb4 Pb3 Pb4 171.39(4) 1_655 2 ?
O3 Pb3 Pb1 38.32(19) 2_655 2_655 ?
O3 Pb3 Pb1 100.71(19) 8_755 2_655 ?
O3 Pb3 Pb1 38.32(19) 7_565 2_655 ?
O3 Pb3 Pb1 100.71(19) . 2_655 ?
O3 Pb3 Pb4 151.89(19) 2_655 2_655 ?
O3 Pb3 Pb4 36.60(19) 2_655 . ?
O3 Pb3 Pb4 85.43(19) 7_565 2_655 ?
O3 Pb3 Pb4 36.60(19) . 2_655 ?
O3 Pb3 Pb4 85.43(19) 2_655 2 ?
O3 Pb3 Pb4 36.60(19) 8_755 2 ?
O3 Pb3 Pb4 99.14(19) . 2 ?
O3 Pb3 Pb4 99.15(19) 7_565 . ?
O3 Pb3 Pb4 151.89(19) 7_565 2 ?
O3 Pb3 Pb4 36.60(19) 7_565 1_655 ?
O3 Pb3 Pb4 85.43(19) . 1_655 ?
O3 Pb3 Pb4 151.89(19) 8_755 1_655 ?
O3 Pb3 Pb4 85.43(19) 8_755 . ?
O3 Pb3 Pb4 99.14(19) 2_655 1_655 ?
O3 Pb3 Pb4 151.89(19) . . ?
O3 Pb3 Pb4 99.14(19) 8_755 2_655 ?
O3 Pb3 O3 75.5(4) 2_655 7_565 ?
O3 Pb3 O3 72.2(4) . 7_565 ?
O3 Pb3 O3 116.3(4) . 2_655 ?
O3 Pb3 O3 75.5(4) . 8_755 ?
O3 Pb3 O3 72.2(4) 2_655 8_755 ?
O3 Pb3 O3 116.3(4) 7_565 8_755 ?
Pb2 Pb4 Pb3 63.645(19) . 1_455 ?
Pb2 Pb4 Pb3 63.645(19) . . ?
Pb3 Pb4 Pb3 103.61(2) . 1_455 ?
O3 Pb4 Pb2 40.3(2) 7_465 . ?
O3 Pb4 Pb2 40.3(2) 2_655 . ?
O3 Pb4 Pb3 38.67(19) 7_465 1_455 ?
O3 Pb4 Pb3 102.4(2) 2_655 1_455 ?
O3 Pb4 Pb3 38.67(19) 2_655 . ?
O3 Pb4 Pb3 102.4(2) 7_465 . ?
O3 Pb4 O3 78.6(4) 2_655 7_465 ?
O3 Pb4 O5 82.0(4) 7_465 . ?
O3 Pb4 O5 82.0(4) 2_655 . ?
O5 Pb4 Pb2 70.0(4) . . ?
O5 Pb4 Pb3 56.19(14) . . ?
O5 Pb4 Pb3 56.19(14) . 1_455 ?
O1 N1 O1 124(4) . 2_565 ?
O1 N1 O2 118.1(19) 2_565 . ?
O1 N1 O2 118.1(19) . . ?
O4 B1 O4 122(3) 2_665 . ?
O5 B1 O4 119.1(13) 5_666 2_665 ?
O5 B1 O4 119.1(13) 5_666 . ?
Pb1 O3 Pb2 128.0(3) . 1_655 ?
Pb1 O3 Pb3 100.3(3) . . ?
Pb1 O3 Pb4 112.6(3) . 2_655 ?
Pb2 O3 Pb3 107.7(3) 1_655 . ?
Pb4 O3 Pb2 101.5(3) 2_655 1_655 ?
Pb4 O3 Pb3 104.7(3) 2_655 . ?
B1 O4 Pb1 134.8(16) . . ?
Pb4 O5 Pb4 142.2(9) . 2 ?
B1 O5 Pb4 108.9(4) 5_666 2 ?
B1 O5 Pb4 108.9(4) 5_666 . ?

loop_
_geom_bond_atom_site_label_1
_geom_bond_atom_site_label_2
_geom_bond_distance
_geom_bond_site_symmetry_2
_geom_bond_publ_flag
Pb1 Pb1 3.6684(14) 2_665 ?
Pb1 O3 2.215(8) . ?
Pb1 O3 2.215(8) 8_755 ?
Pb1 O4 2.236(15) . ?
Pb2 Pb4 3.5730(11) 2 ?
Pb2 Pb4 3.5730(11) . ?
Pb2 O3 2.358(8) 1_455 ?
Pb2 O3 2.358(8) 8_755 ?
Pb2 O3 2.358(8) 2_655 ?
Pb2 O3 2.358(8) 7_465 ?
Pb3 Pb4 3.6570(5) 2_655 ?
Pb3 Pb4 3.6569(5) . ?
Pb3 Pb4 3.6570(5) 2 ?
Pb3 Pb4 3.6570(5) 1_655 ?
Pb3 O3 2.363(8) 7_565 ?
Pb3 O3 2.363(8) . ?
Pb3 O3 2.363(8) 2_655 ?
Pb3 O3 2.363(8) 8_755 ?
Pb4 O3 2.254(8) 2_655 ?
Pb4 O3 2.254(8) 7_465 ?
Pb4 O5 2.372(6) . ?
N1 O1 1.19(3) . ?
N1 O1 1.19(3) 2_565 ?
N1 O2 1.28(4) . ?
B1 O4 1.41(2) 2_665 ?
B1 O4 1.41(2) . ?
B1 O5 1.35(4) 5_666 ?
